data_7216290
loop_
_publ_author_name
'Grosshans, Philippe'
'Jouaiti, Abdelaziz'
'Bulach, V&#xFFFD;ronique'
'Planeix, Jean-Marc'
'Hosseini, Mir Wais'
'Nicoud, Jean-Fran&#xFFFD;ois'

_publ_section_title
;
 Molecular tectonics: design of enantiomerically pure single-stranded
 helical H-bonded molecular networks
;
_journal_issue 73
_journal_name_full CrystEngComm
_journal_page_first 414
_journal_paper_doi 10.1039/b312172k
_journal_volume 5
_journal_year 2003
_chemical_formula_moiety 'C12 H13 N O5'
_chemical_formula_sum 'C12 H13 N O5'
_chemical_formula_weight 251.24
_chemical_name_systematic ' ?'
_space_group_IT_number 19
_symmetry_cell_setting orthorhombic
_symmetry_space_group_name_Hall 'P 2ac 2ab'
_symmetry_space_group_name_H-M 'P 21 21 21'
_cell_angle_alpha 90
_cell_angle_beta 90
_cell_angle_gamma 90
_cell_formula_units_Z 4
_cell_length_a 6.3603(1)
_cell_length_b 7.8252(2)
_cell_length_c 23.5330(5)
_cell_measurement_temperature 173
_cell_volume 1171.25(4)
_computing_publication_material CIFGEN_IN_OpenMoleN_(_1997)
_computing_structure_refinement LSFM_OpenMoleN_(_1997)
_computing_structure_solution Direct_methods_(SIR,_Burla_et_al.,_1989)
_diffrn_ambient_temperature 173
_diffrn_measured_fraction_theta_full 0.996
_diffrn_measured_fraction_theta_max 0.996
_diffrn_measurement_details
;
3364 reflections were collected using program Collect
("Collect" Data collection software, Nonius B.V., 1998)
The conditions were as follow : crystal to detector distance =  36. mm.
Scan angle =  1.3 deg 1 scans of   51 sec per frame.
Data collection was divided into  2 set(s)
with the following starting angles and number of frames :

Set 1 Theta =    8.80 Omega =    0.00 Kappa =    0.00  137 frames
Set 2 Theta =   -8.50 Kappa = -132.00 Phi   =    0.00   23 frames
Friedel pairs were averaged. Internal R = 0.04
;
_diffrn_measurement_device_type KappaCCD
_diffrn_measurement_method '\p scans'
_diffrn_radiation_monochromator graphite
_diffrn_radiation_type Mo-K\a
_diffrn_radiation_wavelength 0.71073
_diffrn_reflns_av_R_equivalents 0.040
_diffrn_reflns_av_sigmaI/netI 0.333
_diffrn_reflns_limit_h_max 8
_diffrn_reflns_limit_h_min -8
_diffrn_reflns_limit_k_max 11
_diffrn_reflns_limit_k_min -10
_diffrn_reflns_limit_l_max 33
_diffrn_reflns_limit_l_min -32
_diffrn_reflns_number 3364
_diffrn_reflns_theta_full 30.02
_diffrn_reflns_theta_max 30.02
_diffrn_reflns_theta_min 2.5
_diffrn_source xray_tube
_diffrn_standards_decay_% 0
_exptl_absorpt_coefficient_mu 0.112
_exptl_absorpt_correction_type none
_exptl_crystal_colour colorless
_exptl_crystal_density_diffrn 1.42
_exptl_crystal_density_method none
_exptl_crystal_description prism
_exptl_crystal_F_000 528
_exptl_crystal_size_max 0.25
_exptl_crystal_size_mid 0.25
_exptl_crystal_size_min 0.20
_refine_diff_density_max 0.319
_refine_diff_density_min -0.354
_refine_ls_abs_structure_details 'Flack H D  (1983), Acta Cryst. A39, 876-881'
_refine_ls_abs_structure_Flack 0(1)
_refine_ls_extinction_method none
_refine_ls_goodness_of_fit_all 1.248
_refine_ls_goodness_of_fit_ref 1.092
_refine_ls_hydrogen_treatment noref
_refine_ls_matrix_type full
_refine_ls_number_constraints 0
_refine_ls_number_parameters 163
_refine_ls_number_reflns 2520
_refine_ls_number_restraints 4
_refine_ls_R_factor_all 0.055
_refine_ls_R_factor_gt 0.038
_refine_ls_shift/esd_mean 0.002
_refine_ls_shift/su_max 0.014
_refine_ls_structure_factor_coef F
_refine_ls_weighting_scheme sigma
_refine_ls_wR_factor_all 0.064
_refine_ls_wR_factor_ref 0.056
_reflns_number_gt 2520
_reflns_number_total 3364
_reflns_threshold_expression >3.0\s(I)
_cod_data_source_file b312172k.txt
_cod_data_source_block st1427
_cod_original_sg_symbol_Hall ' P 2ac 2ab'
_cod_database_code 7216290

loop_
_symmetry_equiv_pos_as_xyz
x,y,z
1/2-x,-y,1/2+z
-x,1/2+y,1/2-z
1/2+x,1/2-y,-z

loop_
_atom_site_label
_atom_site_fract_x
_atom_site_fract_y
_atom_site_fract_z
_atom_site_U_iso_or_equiv
_atom_site_adp_type
_atom_site_calc_flag
_atom_site_calc_attached_atom
_atom_site_type_symbol
C1 0.7284(3) 0.3258(2) 0.16762(6) 0.0258(7) Uani ? ? C
C2 0.9225(3) 0.4076(2) 0.17129(7) 0.0337(8) Uani ? ? C
C3 1.0077(3) 0.4365(3) 0.22398(8) 0.0429(9) Uani ? ? C
C4 0.8971(3) 0.3845(3) 0.27151(7) 0.0399(9) Uani ? ? C
N 0.7107(3) 0.3065(2) 0.26916(5) 0.0371(7) Uani ? ? N
C5 0.6303(3) 0.2768(2) 0.21785(6) 0.0309(8) Uani ? ? C
C6 0.6351(2) 0.2901(2) 0.11043(6) 0.0245(7) Uani ? ? C
O1 0.7090(2) 0.3424(2) 0.06651(4) 0.0306(5) Uani ? ? O
O2 0.4627(2) 0.1922(1) 0.11431(4) 0.0264(5) Uani ? ? O
C7 0.3661(3) 0.1418(2) 0.06123(6) 0.0257(7) Uani ? ? C
C8 0.1503(3) 0.0749(3) 0.07555(7) 0.0310(8) Uani ? ? C
O3 0.1841(2) -0.0970(2) 0.09368(4) 0.0301(5) Uani ? ? O
C9 0.3330(3) -0.1663(2) 0.05484(6) 0.0278(7) Uani ? ? C
C10 0.4763(2) -0.0174(2) 0.03675(6) 0.0243(7) Uani ? ? C
O4 0.6797(2) -0.0513(2) 0.06025(4) 0.0285(5) Uani ? ? O
C11 0.6546(3) -0.1746(2) 0.10447(7) 0.0311(8) Uani ? ? C
C12 0.4774(3) -0.2910(2) 0.08504(6) 0.0287(7) Uani ? ? C
O5 0.3831(2) -0.3875(2) 0.12878(5) 0.0353(6) Uani ? ? O
H01 0.3411 -0.3130 0.1568 0.0456 Uiso ? ? H
H1 0.9946 0.4428 0.1379 0.0443 Uiso calc C2 H
H2 1.1403 0.4913 0.2277 0.0560 Uiso calc C3 H
H3 0.9571 0.4053 0.3078 0.0532 Uiso calc C4 H
H4 0.4991 0.2191 0.2154 0.0405 Uiso calc C5 H
H5 0.3702 0.2363 0.0359 0.0334 Uiso calc C7 H
H6 0.0617 0.0778 0.0431 0.0413 Uiso calc C8 H
H7 0.0887 0.1405 0.1052 0.0413 Uiso calc C8 H
H8 0.2611 -0.2207 0.0244 0.0365 Uiso calc C9 H
H9 0.4965 -0.0020 -0.0029 0.0319 Uiso calc C10 H
H10 0.6184 -0.1199 0.1392 0.0407 Uiso calc C11 H
H11 0.7806 -0.2381 0.1095 0.0407 Uiso calc C11 H
H12 0.5230 -0.3815 0.0611 0.0377 Uiso calc C12 H

loop_
_atom_site_aniso_label
_atom_site_aniso_U_11
_atom_site_aniso_U_22
_atom_site_aniso_U_33
_atom_site_aniso_U_12
_atom_site_aniso_U_13
_atom_site_aniso_U_23
_atom_site_aniso_type_symbol
C1 0.0320(7) 0.0217(7) 0.0249(6) 0.0020(6) 0.0014(6) 0.0008(6) C
C2 0.0414(9) 0.0290(9) 0.0318(8) -0.0075(7) 0.0034(7) -0.0006(7) C
C3 0.049(1) 0.0395(9) 0.0411(8) -0.0128(9) -0.0039(9) -0.0054(8) C
C4 0.053(1) 0.039(1) 0.0303(8) -0.0032(9) -0.0073(8) -0.0052(7) C
N 0.0459(8) 0.0441(8) 0.0252(6) 0.0011(8) 0.0013(6) -0.0020(6) N
C5 0.0328(8) 0.0350(9) 0.0256(6) 0.0006(7) 0.0024(7) 0.0006(7) C
C6 0.0282(7) 0.0209(7) 0.0249(6) 0.0028(6) 0.0029(6) -0.0001(6) C
O1 0.0370(6) 0.0304(6) 0.0255(5) -0.0007(5) 0.0068(5) 0.0034(4) O
O2 0.0306(5) 0.0268(5) 0.0223(5) -0.0013(5) 0.0001(4) 0.0003(4) O
C7 0.0266(7) 0.0274(8) 0.0233(6) 0.0020(6) -0.0027(6) 0.0028(6) C
C8 0.0223(7) 0.0358(9) 0.0372(8) 0.0038(7) 0.0008(7) 0.0062(7) C
O3 0.0225(5) 0.0355(6) 0.0343(5) 0.0010(5) 0.0029(5) 0.0071(5) O
C9 0.0315(7) 0.0300(8) 0.0228(6) -0.0049(7) -0.0054(6) -0.0019(6) C
C10 0.0253(7) 0.0273(7) 0.0209(6) 0.0013(6) -0.0000(6) -0.0002(6) C
O4 0.0227(5) 0.0309(6) 0.0332(5) 0.0013(5) 0.0016(5) 0.0056(5) O
C11 0.0281(7) 0.0298(8) 0.0360(7) 0.0053(7) -0.0023(7) 0.0059(7) C
C12 0.0343(8) 0.0237(7) 0.0289(7) 0.0017(7) 0.0041(7) 0.0023(6) C
O5 0.0435(6) 0.0276(6) 0.0367(5) 0.0007(5) 0.0091(5) 0.0059(5) O

loop_
_atom_type_symbol
_atom_type_scat_dispersion_real
_atom_type_scat_dispersion_imag
_atom_type_scat_source
C 0.002 0.002 International_Tables_Vol_IV_Table_2.3.1
H 0.000 0.000 International_Tables_Vol_IV_Table_2.3.1
N 0.004 0.003 International_Tables_Vol_IV_Table_2.3.1
O 0.008 0.006 International_Tables_Vol_IV_Table_2.3.1

loop_
_geom_angle_atom_site_label_1
_geom_angle_atom_site_label_2
_geom_angle_atom_site_label_3
_geom_angle
C2 C1 C5 118.1(2)
C2 C1 C6 119.5(2)
C5 C1 C6 122.3(2)
C1 C2 C3 118.8(2)
C2 C3 C4 118.8(2)
C3 C4 N 123.6(2)
C4 N C5 117.3(2)
C1 C5 N 123.4(2)
C1 C6 O1 123.5(2)
C1 C6 O2 111.7(1)
O1 C6 O2 124.8(1)
C6 O2 C7 116.4(1)
O2 C7 C8 106.8(1)
O2 C7 C10 110.5(1)
C8 C7 C10 102.5(1)
C7 C8 O3 104.9(1)
C8 O3 C9 105.5(1)
O3 C9 C10 106.4(1)
O3 C9 C12 110.3(1)
C10 C9 C12 104.9(1)
C7 C10 C9 103.9(1)
C7 C10 O4 114.6(1)
C9 C10 O4 106.7(1)
C10 O4 C11 107.8(1)
O4 C11 C12 105.6(1)
C9 C12 C11 101.8(1)
C9 C12 O5 115.4(2)
C11 C12 O5 114.6(1)

loop_
_geom_bond_atom_site_label_1
_geom_bond_atom_site_label_2
_geom_bond_distance
C1 C2 1.394(3)
C1 C5 1.391(2)
C1 C6 1.497(2)
C2 C3 1.372(3)
C3 C4 1.383(3)
C4 N 1.335(3)
N C5 1.332(2)
C6 O1 1.207(2)
C6 O2 1.341(2)
O2 C7 1.447(2)
C7 C8 1.507(3)
C7 C10 1.541(2)
C8 O3 1.428(2)
O3 C9 1.423(2)
C9 C10 1.540(3)
C9 C12 1.517(3)
C10 O4 1.432(2)
O4 C11 1.428(2)
C11 C12 1.520(3)
C12 O5 1.411(2)
